data_4135607
loop_
_publ_author_name
'Benz, Maximilian'
'Klap\"otke, Thomas M'
'Krumm, Burkhard'
'Lommel, Marcus'
'Stierstorfer, J\"org'

_publ_section_title
;
 Nitrocarbamoyl Azide O<sub>2</sub>NN(H)C(O)N<sub>3</sub>: A Stable but
 Highly Energetic Member of the Carbonyl Azide Family.
;
_journal_issue 3
_journal_name_full 'Journal of the American Chemical Society'
_journal_page_first 1323
_journal_page_last 1327
_journal_paper_doi 10.1021/jacs.0c12507
_journal_volume 143
_journal_year 2021
_chemical_formula_moiety 'C H N5 O3'
_chemical_formula_sum 'C H N5 O3'
_chemical_formula_weight 131.07
_chemical_name_common nitramino-carbonyl-azide
_chemical_name_systematic azido-nitramino-carbonyl
_space_group_IT_number 14
_space_group_name_Hall '-P 2ybc'
_space_group_name_H-M_alt 'P 1 21/c 1'
_symmetry_cell_setting monoclinic
_symmetry_Int_Tables_number 14
_symmetry_space_group_name_Hall '-P 2ybc'
_symmetry_space_group_name_H-M 'P 1 21/c 1'
_atom_sites_solution_hydrogens difmap
_atom_sites_solution_primary difmap
_audit_creation_date 2020-07-08
_audit_creation_method SHELXL-2018/3
_audit_update_record 2020-07-08
_cell_angle_alpha 90
_cell_angle_beta 109.477(5)
_cell_angle_gamma 90
_cell_formula_units_Z 4
_cell_length_a 6.1997(9)
_cell_length_b 10.2689(13)
_cell_length_c 8.2547(11)
_cell_measurement_reflns_used 4442
_cell_measurement_temperature 107(2)
_cell_measurement_theta_max 27.4686
_cell_measurement_theta_min 4.1064
_cell_volume 495.45(12)
_computing_cell_refinement 'APEX2 v2012.4-3 (Bruker AXS)'
_computing_data_collection 'Bruker Instrument Service v3.0.21'
_computing_data_reduction 'SAINT V8.18C (Bruker AXS Inc., 2011)'
_computing_molecular_graphics 'Diamond 2.1c, Crystal Impact GbR'
_computing_publication_material 'Encifer 1.5.1, CCDC 2014'
_computing_structure_refinement 'SHELXL-2018/3 (Sheldrick, 2018)'
_computing_structure_solution SIR-92
_diffrn_ambient_temperature 107(2)
_diffrn_detector_area_resol_mean 7.3910
_diffrn_measured_fraction_theta_full 1.000
_diffrn_measured_fraction_theta_max 1.000
_diffrn_measurement_device_type 'D8 Venture'
_diffrn_measurement_method 'mix of omega and phi scans'
_diffrn_radiation_type MoK\a
_diffrn_radiation_wavelength 0.71073
_diffrn_reflns_av_R_equivalents 0.0350
_diffrn_reflns_av_unetI/netI 0.0180
_diffrn_reflns_Laue_measured_fraction_full 1.000
_diffrn_reflns_Laue_measured_fraction_max 1.000
_diffrn_reflns_limit_h_max 7
_diffrn_reflns_limit_h_min -7
_diffrn_reflns_limit_k_max 12
_diffrn_reflns_limit_k_min -12
_diffrn_reflns_limit_l_max 10
_diffrn_reflns_limit_l_min -10
_diffrn_reflns_number 9036
_diffrn_reflns_point_group_measured_fraction_full 1.000
_diffrn_reflns_point_group_measured_fraction_max 1.000
_diffrn_reflns_theta_full 25.242
_diffrn_reflns_theta_max 26.361
_diffrn_reflns_theta_min 3.285
_diffrn_source 'rotating anode generator'
_exptl_absorpt_coefficient_mu 0.168
_exptl_absorpt_correction_T_max 0.9705
_exptl_absorpt_correction_T_min 0.9282
_exptl_absorpt_correction_type multi-scan
_exptl_absorpt_process_details
;
 SADABS 2016/2: Krause, L., Herbst-Irmer, R., Sheldrick G.M. & Stalke D.,
 J. Appl. Cryst. 48 (2015) 3-10
;
_exptl_crystal_colour colourless
_exptl_crystal_density_diffrn 1.757
_exptl_crystal_density_method 'not measured'
_exptl_crystal_description platelet
_exptl_crystal_F_000 264
_exptl_crystal_size_max 0.070
_exptl_crystal_size_mid 0.060
_exptl_crystal_size_min 0.020
_refine_diff_density_max 0.147
_refine_diff_density_min -0.235
_refine_diff_density_rms 0.047
_refine_ls_extinction_method none
_refine_ls_goodness_of_fit_ref 1.117
_refine_ls_hydrogen_treatment refall
_refine_ls_matrix_type full
_refine_ls_number_parameters 86
_refine_ls_number_reflns 1015
_refine_ls_number_restraints 0
_refine_ls_restrained_S_all 1.117
_refine_ls_R_factor_all 0.0341
_refine_ls_R_factor_gt 0.0290
_refine_ls_shift/su_max 0.000
_refine_ls_shift/su_mean 0.000
_refine_ls_structure_factor_coef Fsqd
_refine_ls_weighting_details 'w=1/[\s^2^(Fo^2^)+(0.0339P)^2^+0.2438P] where P=(Fo^2^+2Fc^2^)/3'
_refine_ls_weighting_scheme calc
_refine_ls_wR_factor_gt 0.0776
_refine_ls_wR_factor_ref 0.0822
_reflns_Friedel_coverage 0.000
_reflns_number_gt 914
_reflns_number_total 1015
_reflns_threshold_expression 'I > 2\s(I)'
_cod_data_source_file ja0c12507_si_001.cif
_cod_data_source_block yv373
_cod_original_sg_symbol_H-M 'P 21/c'
_cod_database_code 4135607
_shelx_space_group_comment
;
The symmetry employed for this shelxl refinement is uniquely defined
by the following loop, which should always be used as a source of
symmetry information in preference to the above space-group names.
They are only intended as comments.
;
_shelx_estimated_absorpt_t_min 0.988
_shelx_estimated_absorpt_t_max 0.997

loop_
_space_group_symop_operation_xyz
'x, y, z'
'-x, y+1/2, -z+1/2'
'-x, -y, -z'
'x, -y-1/2, z-1/2'

loop_
_atom_site_label
_atom_site_type_symbol
_atom_site_fract_x
_atom_site_fract_y
_atom_site_fract_z
_atom_site_U_iso_or_equiv
_atom_site_adp_type
_atom_site_occupancy
_atom_site_site_symmetry_order
_atom_site_calc_flag
_atom_site_refinement_flags_posn
_atom_site_refinement_flags_adp
_atom_site_refinement_flags_occupancy
_atom_site_disorder_assembly
_atom_site_disorder_group
O1 O 0.59967(17) 0.61998(10) 0.40648(12) 0.0229(3) Uani 1 1 d . . . . .
O2 O 0.32301(18) 0.82824(11) 0.29957(12) 0.0262(3) Uani 1 1 d . . . . .
O3 O 0.27109(19) 0.93836(11) 0.50850(14) 0.0292(3) Uani 1 1 d . . . . .
N5 N 0.3651(2) 0.85445(11) 0.45042(15) 0.0208(3) Uani 1 1 d . . . . .
N4 N 0.5378(2) 0.78842(12) 0.57350(15) 0.0225(3) Uani 1 1 d . . . . .
N1 N 0.7724(2) 0.62692(12) 0.70373(15) 0.0229(3) Uani 1 1 d . . . . .
N2 N 0.8617(2) 0.51881(12) 0.68699(14) 0.0223(3) Uani 1 1 d . . . . .
N3 N 0.9484(2) 0.42398(13) 0.68713(18) 0.0307(3) Uani 1 1 d . . . . .
C1 C 0.6314(2) 0.67269(13) 0.54365(17) 0.0186(3) Uani 1 1 d . . . . .
H4 H 0.550(3) 0.8123(18) 0.681(2) 0.033(5) Uiso 1 1 d . . . . .

loop_
_atom_site_aniso_label
_atom_site_aniso_U_11
_atom_site_aniso_U_22
_atom_site_aniso_U_33
_atom_site_aniso_U_23
_atom_site_aniso_U_13
_atom_site_aniso_U_12
O1 0.0309(6) 0.0222(5) 0.0167(5) -0.0006(4) 0.0094(4) 0.0013(4)
O2 0.0316(6) 0.0306(6) 0.0151(5) 0.0006(4) 0.0062(4) 0.0043(4)
O3 0.0350(6) 0.0274(6) 0.0266(6) -0.0019(4) 0.0124(5) 0.0100(5)
N5 0.0237(6) 0.0201(6) 0.0199(6) 0.0020(5) 0.0091(5) 0.0003(5)
N4 0.0297(7) 0.0224(6) 0.0140(6) 0.0006(5) 0.0056(5) 0.0042(5)
N1 0.0276(6) 0.0199(6) 0.0186(6) 0.0000(5) 0.0044(5) 0.0025(5)
N2 0.0218(6) 0.0247(7) 0.0191(6) 0.0017(5) 0.0053(5) -0.0023(5)
N3 0.0291(7) 0.0256(7) 0.0367(8) 0.0030(6) 0.0104(6) 0.0036(6)
C1 0.0199(7) 0.0197(7) 0.0175(6) 0.0025(5) 0.0080(5) -0.0024(5)

loop_
_atom_type_symbol
_atom_type_description
_atom_type_scat_dispersion_real
_atom_type_scat_dispersion_imag
_atom_type_scat_source
C C 0.0033 0.0016 'International Tables Vol C Tables 4.2.6.8 and 6.1.1.4'
H H 0.0000 0.0000 'International Tables Vol C Tables 4.2.6.8 and 6.1.1.4'
N N 0.0061 0.0033 'International Tables Vol C Tables 4.2.6.8 and 6.1.1.4'
O O 0.0106 0.0060 'International Tables Vol C Tables 4.2.6.8 and 6.1.1.4'

loop_
_geom_angle_atom_site_label_1
_geom_angle_atom_site_label_2
_geom_angle_atom_site_label_3
_geom_angle
_geom_angle_site_symmetry_1
_geom_angle_site_symmetry_3
_geom_angle_publ_flag
O2 N5 O3 126.15(12) . . ?
O2 N5 N4 119.59(12) . . ?
O3 N5 N4 114.24(11) . . ?
C1 N4 N5 124.02(11) . . ?
C1 N4 H4 120.6(12) . . ?
N5 N4 H4 112.4(12) . . ?
N2 N1 C1 110.41(11) . . ?
N3 N2 N1 174.03(14) . . ?
O1 C1 N4 127.24(13) . . ?
O1 C1 N1 126.03(13) . . ?
N4 C1 N1 106.73(11) . . ?

loop_
_geom_bond_atom_site_label_1
_geom_bond_atom_site_label_2
_geom_bond_distance
_geom_bond_site_symmetry_2
_geom_bond_publ_flag
O1 C1 1.2105(17) . ?
O2 N5 1.2142(15) . ?
O3 N5 1.2243(15) . ?
N5 N4 1.3831(17) . ?
N4 C1 1.3801(18) . ?
N4 H4 0.895(19) . ?
N1 N2 1.2685(17) . ?
N1 C1 1.4003(17) . ?
N2 N3 1.1120(18) . ?

loop_
_geom_contact_atom_site_label_1
_geom_contact_atom_site_label_2
_geom_contact_distance
_geom_contact_site_symmetry_1
_geom_contact_site_symmetry_2
_geom_contact_publ_flag
? ? ? ? ? ?

loop_
_geom_hbond_atom_site_label_D
_geom_hbond_atom_site_label_H
_geom_hbond_atom_site_label_A
_geom_hbond_distance_DH
_geom_hbond_distance_HA
_geom_hbond_distance_DA
_geom_hbond_angle_DHA
_geom_hbond_site_symmetry_A
? ? ? ? ? ? ? ?

loop_
_geom_torsion_atom_site_label_1
_geom_torsion_atom_site_label_2
_geom_torsion_atom_site_label_3
_geom_torsion_atom_site_label_4
_geom_torsion
_geom_torsion_site_symmetry_1
_geom_torsion_site_symmetry_2
_geom_torsion_site_symmetry_3
_geom_torsion_site_symmetry_4
_geom_torsion_publ_flag
O2 N5 N4 C1 -16.6(2) . . . . ?
O3 N5 N4 C1 164.91(12) . . . . ?
N5 N4 C1 O1 9.4(2) . . . . ?
N5 N4 C1 N1 -170.77(12) . . . . ?
N2 N1 C1 O1 -1.4(2) . . . . ?
N2 N1 C1 N4 178.75(11) . . . . ?
